data_2216927
loop_
_publ_author_name
'Tang, Guodong'
'Zhang, Jinfang'
'Zhang, Chi'

_publ_section_title
;\m~3~-Iodo-tri-\m~3~-sulfido-sulfidotris[tris(4-methoxyphenyl)phosphine-\k<i>P</i>]tricopper(I)tungsten(VI)
 <i>N</i>,<i>N</i>-dimethylformide solvate
;
_journal_coeditor_code BR2058
_journal_issue 1
_journal_name_full 'Acta Crystallographica Section E'
_journal_page_first m72
_journal_page_last m73
_journal_paper_doi 10.1107/S1600536807055997
_journal_volume 64
_journal_year 2008
_chemical_formula_iupac '[Cu3 W I S4 (C21 H21 O3 P)3], C3 H7 N O'
_chemical_formula_moiety 'C63 H63 Cu3 I O9 P3 S4 W, C3 H7 N O'
_chemical_formula_sum 'C66 H70 Cu3 I N O10 P3 S4 W'
_chemical_formula_weight 1759.75
_chemical_name_systematic
;
\m~3~-Iodo-tri-\m~3~-sulfido-sulfidotris[tris(4-methoxyphenyl)phosphine-
\kP]tricopper(I)tungsten(VI) N,N-dimethylformide solvate
;
_space_group_IT_number 2
_symmetry_cell_setting triclinic
_symmetry_space_group_name_Hall '-P 1'
_symmetry_space_group_name_H-M 'P -1'
_atom_sites_solution_hydrogens geom
_atom_sites_solution_primary direct
_atom_sites_solution_secondary difmap
_audit_creation_method 'SHELXTL (Sheldrick, 2000)'
_cell_angle_alpha 68.869(5)
_cell_angle_beta 84.706(6)
_cell_angle_gamma 80.605(6)
_cell_formula_units_Z 2
_cell_length_a 10.5383(11)
_cell_length_b 18.5135(16)
_cell_length_c 19.3412(19)
_cell_measurement_reflns_used 13164
_cell_measurement_temperature 193(2)
_cell_measurement_theta_max 25.3
_cell_measurement_theta_min 3.0
_cell_volume 3470.2(6)
_computing_cell_refinement 'CrystalClear (Rigaku, 2000)'
_computing_data_collection 'CrystalClear (Rigaku, 2000)'
_computing_data_reduction 'CrystalClear (Rigaku, 2000)'
_computing_molecular_graphics 'SHELXTL (Sheldrick, 2000)'
_computing_publication_material 'SHELXTL  (Sheldrick, 2000)'
_computing_structure_refinement 'SHELXTL (Sheldrick, 2000)'
_computing_structure_solution 'SHELXTL (Sheldrick, 2000)'
_diffrn_ambient_temperature 193(2)
_diffrn_detector_area_resol_mean 7.31
_diffrn_measured_fraction_theta_full 0.993
_diffrn_measured_fraction_theta_max 0.993
_diffrn_measurement_device_type 'Rigaku Mercury'
_diffrn_measurement_method \w
_diffrn_radiation_monochromator graphite
_diffrn_radiation_source 'fine-focus sealed tube'
_diffrn_radiation_type MoK\a
_diffrn_radiation_wavelength 0.71070
_diffrn_reflns_av_R_equivalents 0.0422
_diffrn_reflns_av_sigmaI/netI 0.0574
_diffrn_reflns_limit_h_max 12
_diffrn_reflns_limit_h_min -12
_diffrn_reflns_limit_k_max 22
_diffrn_reflns_limit_k_min -22
_diffrn_reflns_limit_l_max 23
_diffrn_reflns_limit_l_min -23
_diffrn_reflns_number 34152
_diffrn_reflns_theta_full 25.35
_diffrn_reflns_theta_max 25.35
_diffrn_reflns_theta_min 3.03
_diffrn_standards_decay_% 0
_exptl_absorpt_coefficient_mu 3.249
_exptl_absorpt_correction_T_max 0.575
_exptl_absorpt_correction_T_min 0.248
_exptl_absorpt_correction_type multi-scan
_exptl_absorpt_process_details '(SADABS; Sheldrick, 1996)'
_exptl_crystal_colour orange
_exptl_crystal_density_diffrn 1.684
_exptl_crystal_density_method 'not measured'
_exptl_crystal_description block
_exptl_crystal_F_000 1752
_exptl_crystal_size_max 0.60
_exptl_crystal_size_mid 0.28
_exptl_crystal_size_min 0.17
_refine_diff_density_max 1.158
_refine_diff_density_min -1.440
_refine_ls_extinction_method none
_refine_ls_goodness_of_fit_ref 1.138
_refine_ls_hydrogen_treatment constr
_refine_ls_matrix_type full
_refine_ls_number_parameters 814
_refine_ls_number_reflns 12730
_refine_ls_number_restraints 0
_refine_ls_restrained_S_all 1.138
_refine_ls_R_factor_all 0.0519
_refine_ls_R_factor_gt 0.0421
_refine_ls_shift/su_max 0.001
_refine_ls_shift/su_mean 0.000
_refine_ls_structure_factor_coef Fsqd
_refine_ls_weighting_details 'calc w=1/[\s^2^(Fo^2^)+(0.0341P)^2^+1.0220P] where P=(Fo^2^+2Fc^2^)/3'
_refine_ls_weighting_scheme calc
_refine_ls_wR_factor_gt 0.0837
_refine_ls_wR_factor_ref 0.0881
_reflns_number_gt 11088
_reflns_number_total 12730
_reflns_threshold_expression I>2\s(I)
_cod_data_source_file br2058.cif
_cod_data_source_block I
_cod_database_code 2216927
_cod_database_fobs_code 2216927

loop_
_symmetry_equiv_pos_as_xyz
'x, y, z'
'-x, -y, -z'

loop_
_atom_site_type_symbol
_atom_site_label
_atom_site_fract_x
_atom_site_fract_y
_atom_site_fract_z
_atom_site_U_iso_or_equiv
_atom_site_adp_type
_atom_site_calc_flag
_atom_site_refinement_flags
_atom_site_occupancy
W W1 0.399659(17) 0.826474(11) 0.320297(10) 0.02020(7) Uani d . 1
I I1 0.78025(3) 0.884325(19) 0.301151(17) 0.02774(9) Uani d . 1
Cu Cu1 0.50642(6) 0.95940(4) 0.27402(3) 0.03064(16) Uani d . 1
Cu Cu2 0.61078(6) 0.79755(4) 0.40397(3) 0.02737(15) Uani d . 1
Cu Cu3 0.61930(6) 0.79911(4) 0.24231(3) 0.03038(16) Uani d . 1
S S1 0.43252(11) 0.89443(7) 0.39090(6) 0.0242(3) Uani d . 1
S S2 0.54227(12) 0.71584(7) 0.35247(6) 0.0251(3) Uani d . 1
S S3 0.44925(11) 0.89628(7) 0.20204(6) 0.0232(3) Uani d . 1
S S4 0.20427(13) 0.80367(9) 0.33394(8) 0.0368(3) Uani d . 1
P P1 0.52675(12) 1.08505(7) 0.21974(7) 0.0231(3) Uani d . 1
P P2 0.70089(12) 0.74719(7) 0.51424(7) 0.0216(3) Uani d . 1
P P3 0.74062(12) 0.75451(8) 0.16219(7) 0.0237(3) Uani d . 1
O O1 0.7833(3) 1.1405(2) -0.07965(18) 0.0391(9) Uani d . 1
O O2 0.0315(4) 1.3019(3) 0.1789(3) 0.0623(13) Uani d . 1
O O3 0.8203(3) 1.2235(2) 0.37847(19) 0.0374(9) Uani d . 1
O O4 0.8635(4) 1.0038(2) 0.5884(2) 0.0504(11) Uani d . 1
O O5 0.3289(4) 0.5759(2) 0.7424(2) 0.0429(10) Uani d . 1
O O6 1.1917(3) 0.5281(2) 0.5370(2) 0.0386(9) Uani d . 1
O O7 0.8379(3) 0.9912(2) -0.13538(18) 0.0367(9) Uani d . 1
O O8 1.2404(3) 0.5585(2) 0.27700(19) 0.0361(9) Uani d . 1
O O9 0.4908(4) 0.5467(2) 0.0580(2) 0.0452(10) Uani d . 1
O O10 0.9702(12) 0.4409(6) -0.0350(5) 0.182(5) Uani d . 1
N N1 0.8345(7) 0.3748(5) 0.0374(4) 0.087(2) Uani d . 1
C C1 0.5987(4) 1.1061(3) 0.1267(2) 0.0226(11) Uani d . 1
C C2 0.6850(5) 1.0483(3) 0.1110(3) 0.0283(12) Uani d . 1
H H2 0.7038 0.9985 0.1488 0.034 Uiso calc R 1
C C3 0.7433(5) 1.0617(3) 0.0422(3) 0.0309(12) Uani d . 1
H H3 0.8025 1.0214 0.0328 0.037 Uiso calc R 1
C C4 0.7169(5) 1.1333(3) -0.0137(3) 0.0287(12) Uani d . 1
C C5 0.6296(5) 1.1911(3) -0.0006(3) 0.0309(12) Uani d . 1
H H5 0.6099 1.2402 -0.0392 0.037 Uiso calc R 1
C C6 0.5702(5) 1.1775(3) 0.0692(3) 0.0288(12) Uani d . 1
H H6 0.5093 1.2174 0.0779 0.035 Uiso calc R 1
C C7 0.7590(6) 1.2122(4) -0.1391(3) 0.0462(16) Uani d . 1
H H7A 0.6683 1.2216 -0.1517 0.069 Uiso calc R 1
H H7B 0.8137 1.2099 -0.1823 0.069 Uiso calc R 1
H H7C 0.7781 1.2547 -0.1246 0.069 Uiso calc R 1
C C8 0.3783(5) 1.1532(3) 0.2070(2) 0.0236(11) Uani d . 1
C C9 0.2633(5) 1.1293(3) 0.2001(3) 0.0318(12) Uani d . 1
H H9 0.2623 1.0770 0.2030 0.038 Uiso calc R 1
C C10 0.1505(5) 1.1811(4) 0.1889(3) 0.0453(15) Uani d . 1
H H10 0.0728 1.1647 0.1827 0.054 Uiso calc R 1
C C11 0.1499(5) 1.2563(3) 0.1867(3) 0.0378(13) Uani d . 1
C C12 0.2630(5) 1.2816(3) 0.1925(3) 0.0330(13) Uani d . 1
H H12 0.2635 1.3340 0.1895 0.040 Uiso calc R 1
C C13 0.3760(5) 1.2295(3) 0.2028(3) 0.0309(12) Uani d . 1
H H13 0.4541 1.2467 0.2071 0.037 Uiso calc R 1
C C14 0.0244(7) 1.3766(4) 0.1859(5) 0.091(3) Uani d . 1
H H14A 0.0593 1.3702 0.2333 0.137 Uiso calc R 1
H H14B -0.0656 1.4011 0.1840 0.137 Uiso calc R 1
H H14C 0.0745 1.4099 0.1451 0.137 Uiso calc R 1
C C15 0.6246(5) 1.1232(3) 0.2678(3) 0.0262(11) Uani d . 1
C C16 0.7235(5) 1.1658(3) 0.2345(3) 0.0286(12) Uani d . 1
H H16 0.7474 1.1735 0.1840 0.034 Uiso calc R 1
C C17 0.7884(5) 1.1976(3) 0.2727(3) 0.0351(13) Uani d . 1
H H17 0.8569 1.2262 0.2488 0.042 Uiso calc R 1
C C18 0.7534(5) 1.1876(3) 0.3465(3) 0.0289(12) Uani d . 1
C C19 0.6547(5) 1.1449(3) 0.3806(3) 0.0305(12) Uani d . 1
H H19 0.6297 1.1380 0.4307 0.037 Uiso calc R 1
C C20 0.5925(5) 1.1123(3) 0.3421(3) 0.0305(12) Uani d . 1
H H20 0.5264 1.0818 0.3666 0.037 Uiso calc R 1
C C21 0.8006(6) 1.2060(4) 0.4570(3) 0.0436(15) Uani d . 1
H H21A 0.7112 1.2246 0.4678 0.065 Uiso calc R 1
H H21B 0.8586 1.2322 0.4738 0.065 Uiso calc R 1
H H21C 0.8187 1.1494 0.4828 0.065 Uiso calc R 1
C C22 0.7476(4) 0.8209(3) 0.5442(2) 0.0226(11) Uani d . 1
C C23 0.6890(5) 0.8972(3) 0.5150(3) 0.0356(13) Uani d . 1
H H23 0.6202 0.9093 0.4824 0.043 Uiso calc R 1
C C24 0.7279(5) 0.9567(3) 0.5320(3) 0.0426(15) Uani d . 1
H H24 0.6850 1.0086 0.5114 0.051 Uiso calc R 1
C C25 0.8288(5) 0.9411(3) 0.5786(3) 0.0311(12) Uani d . 1
C C26 0.8862(5) 0.8650(3) 0.6096(3) 0.0351(13) Uani d . 1
H H26 0.9542 0.8530 0.6427 0.042 Uiso calc R 1
C C27 0.8460(5) 0.8055(3) 0.5930(3) 0.0336(13) Uani d . 1
H H27 0.8865 0.7532 0.6153 0.040 Uiso calc R 1
C C28 0.9723(6) 0.9930(4) 0.6306(4) 0.0573(18) Uani d . 1
H H28A 0.9570 0.9580 0.6815 0.086 Uiso calc R 1
H H28B 0.9875 1.0436 0.6311 0.086 Uiso calc R 1
H H28C 1.0479 0.9698 0.6084 0.086 Uiso calc R 1
C C29 0.5894(4) 0.6943(3) 0.5847(2) 0.0229(11) Uani d . 1
C C30 0.5779(5) 0.6949(3) 0.6571(3) 0.0281(12) Uani d . 1
H H30 0.6314 0.7233 0.6715 0.034 Uiso calc R 1
C C31 0.4906(5) 0.6551(3) 0.7077(3) 0.0312(12) Uani d . 1
H H31 0.4837 0.6565 0.7566 0.037 Uiso calc R 1
C C32 0.4121(5) 0.6129(3) 0.6876(3) 0.0311(12) Uani d . 1
C C33 0.4212(5) 0.6114(3) 0.6168(3) 0.0325(12) Uani d . 1
H H33 0.3683 0.5824 0.6028 0.039 Uiso calc R 1
C C34 0.5092(5) 0.6532(3) 0.5657(3) 0.0302(12) Uani d . 1
H H34 0.5140 0.6532 0.5164 0.036 Uiso calc R 1
C C35 0.2483(6) 0.5303(4) 0.7255(3) 0.0519(17) Uani d . 1
H H35A 0.1905 0.5643 0.6862 0.078 Uiso calc R 1
H H35B 0.1973 0.5043 0.7700 0.078 Uiso calc R 1
H H35C 0.3016 0.4908 0.7087 0.078 Uiso calc R 1
C C36 0.8465(4) 0.6772(3) 0.5241(2) 0.0224(11) Uani d . 1
C C37 0.9537(4) 0.6993(3) 0.4773(2) 0.0241(11) Uani d . 1
H H37 0.9483 0.7502 0.4406 0.029 Uiso calc R 1
C C38 1.0663(5) 0.6488(3) 0.4833(3) 0.0271(11) Uani d . 1
H H38 1.1383 0.6653 0.4514 0.033 Uiso calc R 1
C C39 1.0757(5) 0.5738(3) 0.5356(3) 0.0270(11) Uani d . 1
C C40 0.9708(5) 0.5504(3) 0.5824(3) 0.0296(12) Uani d . 1
H H40 0.9762 0.4989 0.6180 0.036 Uiso calc R 1
C C41 0.8581(5) 0.6020(3) 0.5771(3) 0.0286(12) Uani d . 1
H H41 0.7874 0.5859 0.6102 0.034 Uiso calc R 1
C C42 1.1992(5) 0.4470(3) 0.5816(3) 0.0403(14) Uani d . 1
H H42A 1.1891 0.4414 0.6341 0.060 Uiso calc R 1
H H42B 1.2831 0.4194 0.5726 0.060 Uiso calc R 1
H H42C 1.1306 0.4247 0.5687 0.060 Uiso calc R 1
C C43 0.7802(4) 0.8289(3) 0.0747(3) 0.0247(11) Uani d . 1
C C44 0.6792(5) 0.8740(3) 0.0303(3) 0.0294(12) Uani d . 1
H H44 0.5931 0.8680 0.0483 0.035 Uiso calc R 1
C C45 0.7016(5) 0.9271(3) -0.0390(3) 0.0324(12) Uani d . 1
H H45 0.6310 0.9564 -0.0689 0.039 Uiso calc R 1
C C46 0.8261(5) 0.9383(3) -0.0658(3) 0.0274(12) Uani d . 1
C C47 0.9280(5) 0.8961(3) -0.0211(3) 0.0305(12) Uani d . 1
H H47 1.0138 0.9045 -0.0378 0.037 Uiso calc R 1
C C48 0.9038(5) 0.8414(3) 0.0484(3) 0.0282(12) Uani d . 1
H H48 0.9741 0.8119 0.0783 0.034 Uiso calc R 1
C C49 0.9607(5) 1.0150(4) -0.1609(3) 0.0470(16) Uani d . 1
H H49A 0.9899 1.0376 -0.1276 0.071 Uiso calc R 1
H H49B 0.9545 1.0541 -0.2111 0.071 Uiso calc R 1
H H49C 1.0225 0.9695 -0.1617 0.071 Uiso calc R 1
C C50 0.8925(4) 0.6942(3) 0.1970(3) 0.0243(11) Uani d . 1
C C51 0.9556(5) 0.6379(3) 0.1684(3) 0.0321(12) Uani d . 1
H H51 0.9189 0.6303 0.1288 0.039 Uiso calc R 1
C C52 1.0695(5) 0.5933(3) 0.1961(3) 0.0333(13) Uani d . 1
H H52 1.1106 0.5549 0.1763 0.040 Uiso calc R 1
C C53 1.1244(4) 0.6047(3) 0.2537(3) 0.0268(11) Uani d . 1
C C54 1.0637(5) 0.6590(3) 0.2832(3) 0.0311(12) Uani d . 1
H H54 1.1009 0.6665 0.3226 0.037 Uiso calc R 1
C C55 0.9478(5) 0.7028(3) 0.2553(3) 0.0285(12) Uani d . 1
H H55 0.9055 0.7396 0.2766 0.034 Uiso calc R 1
C C56 1.3030(5) 0.5718(3) 0.3328(3) 0.0434(15) Uani d . 1
H H56A 1.3114 0.6274 0.3172 0.065 Uiso calc R 1
H H56B 1.3886 0.5408 0.3400 0.065 Uiso calc R 1
H H56C 1.2519 0.5564 0.3794 0.065 Uiso calc R 1
C C57 0.6601(4) 0.6930(3) 0.1297(3) 0.0247(11) Uani d . 1
C C58 0.6936(5) 0.6841(3) 0.0609(3) 0.0317(12) Uani d . 1
H H58 0.7573 0.7120 0.0293 0.038 Uiso calc R 1
C C59 0.6351(5) 0.6354(3) 0.0392(3) 0.0335(13) Uani d . 1
H H59 0.6586 0.6300 -0.0075 0.040 Uiso calc R 1
C C60 0.5423(5) 0.5940(3) 0.0844(3) 0.0334(13) Uani d . 1
C C61 0.5060(5) 0.6027(3) 0.1520(3) 0.0339(13) Uani d . 1
H H61 0.4411 0.5753 0.1830 0.041 Uiso calc R 1
C C62 0.5657(5) 0.6522(3) 0.1741(3) 0.0296(12) Uani d . 1
H H62 0.5412 0.6580 0.2205 0.036 Uiso calc R 1
C C63 0.3998(7) 0.4996(4) 0.1038(3) 0.0581(18) Uani d . 1
H H63A 0.4378 0.4670 0.1514 0.087 Uiso calc R 1
H H63B 0.3760 0.4661 0.0792 0.087 Uiso calc R 1
H H63C 0.3229 0.5334 0.1124 0.087 Uiso calc R 1
C C64 0.8871(10) 0.4386(7) 0.0048(7) 0.102(3) Uani d . 1
H H64 0.8531 0.4843 0.0156 0.122 Uiso calc R 1
C C65 0.7263(8) 0.3801(6) 0.0877(5) 0.108(3) Uani d . 1
H H65A 0.7437 0.3402 0.1367 0.162 Uiso calc R 1
H H65B 0.6490 0.3716 0.0688 0.162 Uiso calc R 1
H H65C 0.7126 0.4321 0.0917 0.162 Uiso calc R 1
C C66 0.8757(9) 0.3037(5) 0.0244(5) 0.092(3) Uani d . 1
H H66A 0.9469 0.3108 -0.0127 0.137 Uiso calc R 1
H H66B 0.8040 0.2887 0.0062 0.137 Uiso calc R 1
H H66C 0.9048 0.2625 0.0708 0.137 Uiso calc R 1

loop_
_atom_site_aniso_label
_atom_site_aniso_U_11
_atom_site_aniso_U_22
_atom_site_aniso_U_33
_atom_site_aniso_U_12
_atom_site_aniso_U_13
_atom_site_aniso_U_23
W1 0.01969(11) 0.02098(12) 0.01796(11) -0.00449(8) -0.00053(8) -0.00382(8)
I1 0.02311(17) 0.0277(2) 0.02850(19) -0.00488(14) -0.00152(14) -0.00455(14)
Cu1 0.0427(4) 0.0229(4) 0.0254(3) -0.0109(3) 0.0020(3) -0.0054(3)
Cu2 0.0315(3) 0.0265(4) 0.0229(3) 0.0010(3) -0.0087(3) -0.0075(3)
Cu3 0.0321(4) 0.0300(4) 0.0228(3) 0.0036(3) 0.0034(3) -0.0063(3)
S1 0.0253(6) 0.0242(7) 0.0228(6) -0.0016(5) 0.0014(5) -0.0092(5)
S2 0.0323(7) 0.0186(7) 0.0221(6) -0.0013(5) -0.0042(5) -0.0048(5)
S3 0.0235(6) 0.0243(7) 0.0177(6) -0.0023(5) -0.0033(5) -0.0025(5)
S4 0.0283(7) 0.0433(9) 0.0369(8) -0.0150(6) 0.0023(6) -0.0086(7)
P1 0.0262(7) 0.0214(7) 0.0210(7) -0.0056(5) -0.0008(5) -0.0057(5)
P2 0.0232(7) 0.0216(7) 0.0194(6) -0.0014(5) -0.0030(5) -0.0067(5)
P3 0.0219(7) 0.0260(7) 0.0219(7) -0.0020(5) 0.0014(5) -0.0080(6)
O1 0.039(2) 0.052(3) 0.024(2) -0.0059(18) 0.0060(17) -0.0123(18)
O2 0.028(2) 0.054(3) 0.099(4) 0.006(2) 0.003(2) -0.026(3)
O3 0.036(2) 0.044(2) 0.038(2) -0.0138(18) -0.0025(17) -0.0179(18)
O4 0.050(3) 0.040(3) 0.073(3) -0.004(2) -0.024(2) -0.029(2)
O5 0.044(2) 0.045(3) 0.040(2) -0.018(2) 0.0146(19) -0.0136(19)
O6 0.030(2) 0.028(2) 0.049(2) 0.0077(16) -0.0053(17) -0.0086(18)
O7 0.037(2) 0.040(2) 0.026(2) -0.0152(18) -0.0024(16) 0.0013(17)
O8 0.030(2) 0.037(2) 0.036(2) 0.0044(17) -0.0045(17) -0.0103(18)
O9 0.050(2) 0.048(3) 0.048(2) -0.018(2) -0.004(2) -0.025(2)
O10 0.272(14) 0.157(9) 0.142(8) -0.102(9) 0.029(8) -0.061(7)
N1 0.101(6) 0.077(5) 0.068(4) -0.014(5) -0.006(4) -0.007(4)
C1 0.023(3) 0.024(3) 0.022(3) -0.003(2) -0.004(2) -0.008(2)
C2 0.027(3) 0.030(3) 0.023(3) -0.003(2) -0.001(2) -0.004(2)
C3 0.030(3) 0.030(3) 0.033(3) 0.001(2) -0.001(2) -0.014(2)
C4 0.027(3) 0.040(3) 0.022(3) -0.009(2) 0.000(2) -0.013(2)
C5 0.032(3) 0.029(3) 0.025(3) -0.005(2) -0.001(2) -0.001(2)
C6 0.029(3) 0.026(3) 0.030(3) -0.001(2) 0.001(2) -0.010(2)
C7 0.053(4) 0.057(4) 0.024(3) -0.019(3) 0.004(3) -0.006(3)
C8 0.029(3) 0.027(3) 0.019(3) -0.010(2) 0.004(2) -0.011(2)
C9 0.030(3) 0.033(3) 0.040(3) -0.010(2) 0.000(2) -0.020(3)
C10 0.029(3) 0.051(4) 0.060(4) -0.012(3) 0.001(3) -0.022(3)
C11 0.029(3) 0.037(4) 0.043(3) 0.003(3) 0.000(3) -0.012(3)
C12 0.038(3) 0.028(3) 0.034(3) 0.000(2) 0.003(2) -0.015(2)
C13 0.029(3) 0.031(3) 0.034(3) -0.007(2) -0.002(2) -0.011(2)
C14 0.065(5) 0.064(6) 0.149(8) 0.027(4) -0.008(5) -0.057(6)
C15 0.026(3) 0.027(3) 0.025(3) -0.002(2) -0.002(2) -0.009(2)
C16 0.025(3) 0.037(3) 0.022(3) -0.008(2) 0.004(2) -0.007(2)
C17 0.025(3) 0.043(3) 0.035(3) -0.011(2) 0.002(2) -0.008(3)
C18 0.022(3) 0.028(3) 0.037(3) 0.001(2) -0.012(2) -0.012(2)
C19 0.033(3) 0.027(3) 0.030(3) -0.004(2) -0.001(2) -0.008(2)
C20 0.032(3) 0.032(3) 0.028(3) -0.015(2) 0.001(2) -0.007(2)
C21 0.050(4) 0.051(4) 0.039(3) -0.013(3) -0.009(3) -0.022(3)
C22 0.023(3) 0.025(3) 0.019(3) -0.004(2) 0.000(2) -0.006(2)
C23 0.035(3) 0.030(3) 0.041(3) 0.006(2) -0.018(3) -0.012(3)
C24 0.048(4) 0.025(3) 0.057(4) 0.009(3) -0.019(3) -0.019(3)
C25 0.029(3) 0.028(3) 0.042(3) -0.004(2) -0.001(2) -0.019(3)
C26 0.028(3) 0.041(4) 0.041(3) 0.002(3) -0.014(2) -0.021(3)
C27 0.041(3) 0.018(3) 0.041(3) 0.000(2) -0.014(3) -0.009(2)
C28 0.056(4) 0.046(4) 0.086(5) -0.010(3) -0.023(4) -0.036(4)
C29 0.021(3) 0.023(3) 0.022(3) 0.003(2) -0.003(2) -0.007(2)
C30 0.030(3) 0.027(3) 0.029(3) -0.005(2) -0.004(2) -0.011(2)
C31 0.045(3) 0.030(3) 0.019(3) -0.011(3) 0.007(2) -0.008(2)
C32 0.027(3) 0.030(3) 0.032(3) -0.001(2) 0.004(2) -0.008(2)
C33 0.028(3) 0.037(3) 0.035(3) -0.011(2) 0.000(2) -0.014(3)
C34 0.033(3) 0.041(3) 0.021(3) -0.007(2) -0.002(2) -0.015(2)
C35 0.044(4) 0.054(4) 0.054(4) -0.022(3) 0.015(3) -0.014(3)
C36 0.027(3) 0.022(3) 0.021(3) -0.003(2) -0.002(2) -0.011(2)
C37 0.025(3) 0.021(3) 0.021(3) -0.004(2) -0.003(2) 0.000(2)
C38 0.024(3) 0.029(3) 0.028(3) -0.005(2) 0.002(2) -0.009(2)
C39 0.023(3) 0.026(3) 0.032(3) 0.003(2) -0.007(2) -0.011(2)
C40 0.035(3) 0.020(3) 0.026(3) -0.001(2) -0.003(2) 0.001(2)
C41 0.025(3) 0.026(3) 0.034(3) -0.003(2) 0.003(2) -0.010(2)
C42 0.042(3) 0.025(3) 0.052(4) 0.013(3) -0.012(3) -0.015(3)
C43 0.025(3) 0.028(3) 0.025(3) -0.008(2) 0.002(2) -0.011(2)
C44 0.020(3) 0.034(3) 0.031(3) -0.007(2) -0.001(2) -0.007(2)
C45 0.024(3) 0.037(3) 0.032(3) -0.003(2) -0.009(2) -0.005(2)
C46 0.032(3) 0.031(3) 0.020(3) -0.007(2) -0.003(2) -0.008(2)
C47 0.020(3) 0.038(3) 0.030(3) -0.008(2) 0.002(2) -0.006(2)
C48 0.023(3) 0.031(3) 0.026(3) 0.001(2) -0.005(2) -0.006(2)
C49 0.041(3) 0.051(4) 0.032(3) -0.018(3) 0.007(3) 0.008(3)
C50 0.021(3) 0.026(3) 0.021(3) -0.001(2) 0.003(2) -0.005(2)
C51 0.032(3) 0.036(3) 0.027(3) -0.001(2) -0.003(2) -0.011(2)
C52 0.036(3) 0.034(3) 0.032(3) 0.002(2) 0.003(2) -0.017(3)
C53 0.022(3) 0.025(3) 0.026(3) -0.004(2) 0.003(2) -0.001(2)
C54 0.034(3) 0.030(3) 0.028(3) -0.003(2) -0.004(2) -0.009(2)
C55 0.032(3) 0.029(3) 0.027(3) 0.003(2) -0.003(2) -0.015(2)
C56 0.034(3) 0.042(4) 0.048(4) 0.002(3) -0.012(3) -0.010(3)
C57 0.021(3) 0.024(3) 0.024(3) 0.001(2) -0.002(2) -0.004(2)
C58 0.029(3) 0.036(3) 0.031(3) -0.007(2) 0.005(2) -0.015(3)
C59 0.037(3) 0.038(3) 0.032(3) -0.008(3) 0.001(2) -0.018(3)
C60 0.033(3) 0.032(3) 0.039(3) -0.004(2) -0.010(2) -0.015(3)
C61 0.031(3) 0.032(3) 0.039(3) -0.008(2) 0.001(2) -0.012(3)
C62 0.030(3) 0.037(3) 0.022(3) -0.005(2) 0.001(2) -0.012(2)
C63 0.070(5) 0.064(5) 0.052(4) -0.036(4) -0.006(3) -0.023(4)
C64 0.088(8) 0.101(9) 0.112(9) -0.026(7) -0.003(6) -0.026(7)
C65 0.087(6) 0.148(9) 0.070(6) 0.040(6) -0.004(5) -0.038(6)
C66 0.123(8) 0.090(7) 0.086(6) -0.043(6) 0.030(5) -0.055(5)

loop_
_atom_type_symbol
_atom_type_description
_atom_type_scat_dispersion_real
_atom_type_scat_dispersion_imag
_atom_type_scat_source
C C 0.0033 0.0016 'International Tables Vol C Tables 4.2.6.8 and 6.1.1.4'
H H 0.0000 0.0000 'International Tables Vol C Tables 4.2.6.8 and 6.1.1.4'
Cu Cu 0.3201 1.2651 'International Tables Vol C Tables 4.2.6.8 and 6.1.1.4'
I I -0.4742 1.8119 'International Tables Vol C Tables 4.2.6.8 and 6.1.1.4'
N N 0.0061 0.0033 'International Tables Vol C Tables 4.2.6.8 and 6.1.1.4'
O O 0.0106 0.0060 'International Tables Vol C Tables 4.2.6.8 and 6.1.1.4'
S S 0.1246 0.1234 'International Tables Vol C Tables 4.2.6.8 and 6.1.1.4'
W W -0.8490 6.8722 'International Tables Vol C Tables 4.2.6.8 and 6.1.1.4'
P P 0.1023 0.0942 'International Tables Vol C Tables 4.2.6.8 and 6.1.1.4'

loop_
_geom_angle_atom_site_label_1
_geom_angle_atom_site_label_2
_geom_angle_atom_site_label_3
_geom_angle
S4 W1 S1 110.32(5)
S4 W1 S3 111.68(5)
S1 W1 S3 107.85(4)
S4 W1 S2 112.53(5)
S1 W1 S2 107.60(4)
S3 W1 S2 106.64(4)
Cu1 W1 Cu3 73.99(2)
Cu1 W1 Cu2 73.26(2)
Cu3 W1 Cu2 69.40(2)
Cu2 I1 Cu1 68.219(19)
Cu2 I1 Cu3 64.589(19)
Cu1 I1 Cu3 65.468(19)
P1 Cu1 S1 129.39(5)
P1 Cu1 S3 117.61(5)
S1 Cu1 S3 105.38(5)
P1 Cu1 W1 159.90(4)
S1 Cu1 W1 52.88(3)
S3 Cu1 W1 52.86(3)
P1 Cu1 I1 102.35(4)
S1 Cu1 I1 94.84(4)
S3 Cu1 I1 99.94(4)
W1 Cu1 I1 97.05(2)
P2 Cu2 S2 119.96(5)
P2 Cu2 S1 116.90(5)
S2 Cu2 S1 102.45(5)
P2 Cu2 W1 149.55(4)
S2 Cu2 W1 52.16(3)
S1 Cu2 W1 51.71(3)
P2 Cu2 I1 108.72(4)
S2 Cu2 I1 107.10(4)
S1 Cu2 I1 99.48(4)
W1 Cu2 I1 101.39(2)
P3 Cu3 S3 120.23(5)
P3 Cu3 S2 121.70(5)
S3 Cu3 S2 103.66(5)
P3 Cu3 W1 155.95(4)
S3 Cu3 W1 52.36(3)
S2 Cu3 W1 52.55(3)
P3 Cu3 I1 108.41(4)
S3 Cu3 I1 98.83(4)
S2 Cu3 I1 99.84(4)
W1 Cu3 I1 95.61(2)
W1 S1 Cu1 73.12(4)
W1 S1 Cu2 73.40(4)
Cu1 S1 Cu2 89.22(5)
W1 S2 Cu3 73.37(4)
W1 S2 Cu2 73.56(4)
Cu3 S2 Cu2 84.60(5)
W1 S3 Cu1 72.92(4)
W1 S3 Cu3 73.75(4)
Cu1 S3 Cu3 90.82(5)
C1 P1 C8 104.1(2)
C1 P1 C15 105.7(2)
C8 P1 C15 102.5(2)
C1 P1 Cu1 111.77(16)
C8 P1 Cu1 116.08(16)
C15 P1 Cu1 115.46(16)
C22 P2 C36 103.2(2)
C22 P2 C29 107.7(2)
C36 P2 C29 104.1(2)
C22 P2 Cu2 112.87(16)
C36 P2 Cu2 117.92(15)
C29 P2 Cu2 110.30(15)
C43 P3 C50 106.3(2)
C43 P3 C57 101.1(2)
C50 P3 C57 104.2(2)
C43 P3 Cu3 115.25(16)
C50 P3 Cu3 115.59(16)
C57 P3 Cu3 112.84(16)
C4 O1 C7 117.8(4)
C11 O2 C14 117.3(5)
C18 O3 C21 117.4(4)
C25 O4 C28 118.8(4)
C32 O5 C35 117.4(4)
C39 O6 C42 117.4(4)
C46 O7 C49 118.3(4)
C53 O8 C56 116.9(4)
C60 O9 C63 118.7(4)
C64 N1 C66 123.9(9)
C64 N1 C65 116.2(9)
C66 N1 C65 119.9(8)
C2 C1 C6 117.7(4)
C2 C1 P1 118.9(4)
C6 C1 P1 123.4(4)
C3 C2 C1 121.2(5)
C3 C2 H2 119.4
C1 C2 H2 119.4
C2 C3 C4 120.5(5)
C2 C3 H3 119.8
C4 C3 H3 119.8
O1 C4 C5 124.8(5)
O1 C4 C3 115.3(5)
C5 C4 C3 119.9(4)
C4 C5 C6 119.6(5)
C4 C5 H5 120.2
C6 C5 H5 120.2
C5 C6 C1 121.1(5)
C5 C6 H6 119.5
C1 C6 H6 119.5
O1 C7 H7A 109.5
O1 C7 H7B 109.5
H7A C7 H7B 109.5
O1 C7 H7C 109.5
H7A C7 H7C 109.5
H7B C7 H7C 109.5
C13 C8 C9 118.3(5)
C13 C8 P1 121.9(4)
C9 C8 P1 119.8(4)
C10 C9 C8 120.2(5)
C10 C9 H9 119.9
C8 C9 H9 119.9
C11 C10 C9 120.5(5)
C11 C10 H10 119.8
C9 C10 H10 119.8
O2 C11 C10 115.7(5)
O2 C11 C12 124.1(5)
C10 C11 C12 120.2(5)
C11 C12 C13 118.8(5)
C11 C12 H12 120.6
C13 C12 H12 120.6
C8 C13 C12 121.9(5)
C8 C13 H13 119.1
C12 C13 H13 119.1
O2 C14 H14A 109.5
O2 C14 H14B 109.5
H14A C14 H14B 109.5
O2 C14 H14C 109.5
H14A C14 H14C 109.5
H14B C14 H14C 109.5
C16 C15 C20 118.0(4)
C16 C15 P1 124.3(4)
C20 C15 P1 117.6(4)
C17 C16 C15 121.5(5)
C17 C16 H16 119.2
C15 C16 H16 119.2
C16 C17 C18 119.8(5)
C16 C17 H17 120.1
C18 C17 H17 120.1
O3 C18 C19 125.4(5)
O3 C18 C17 115.3(4)
C19 C18 C17 119.3(5)
C20 C19 C18 120.2(5)
C20 C19 H19 119.9
C18 C19 H19 119.9
C19 C20 C15 121.2(5)
C19 C20 H20 119.4
C15 C20 H20 119.4
O3 C21 H21A 109.5
O3 C21 H21B 109.5
H21A C21 H21B 109.5
O3 C21 H21C 109.5
H21A C21 H21C 109.5
H21B C21 H21C 109.5
C23 C22 C27 117.2(5)
C23 C22 P2 119.5(4)
C27 C22 P2 123.2(4)
C22 C23 C24 121.7(5)
C22 C23 H23 119.2
C24 C23 H23 119.2
C25 C24 C23 120.5(5)
C25 C24 H24 119.7
C23 C24 H24 119.7
O4 C25 C26 125.7(5)
O4 C25 C24 115.8(5)
C26 C25 C24 118.4(5)
C25 C26 C27 120.7(5)
C25 C26 H26 119.6
C27 C26 H26 119.6
C26 C27 C22 121.3(5)
C26 C27 H27 119.3
C22 C27 H27 119.3
O4 C28 H28A 109.5
O4 C28 H28B 109.5
H28A C28 H28B 109.5
O4 C28 H28C 109.5
H28A C28 H28C 109.5
H28B C28 H28C 109.5
C34 C29 C30 117.8(4)
C34 C29 P2 118.8(4)
C30 C29 P2 123.4(4)
C31 C30 C29 121.1(5)
C31 C30 H30 119.5
C29 C30 H30 119.5
C30 C31 C32 120.1(5)
C30 C31 H31 119.9
C32 C31 H31 119.9
O5 C32 C33 125.0(5)
O5 C32 C31 114.9(5)
C33 C32 C31 120.0(5)
C32 C33 C34 119.0(5)
C32 C33 H33 120.5
C34 C33 H33 120.5
C29 C34 C33 122.0(5)
C29 C34 H34 119.0
C33 C34 H34 119.0
O5 C35 H35A 109.5
O5 C35 H35B 109.5
H35A C35 H35B 109.5
O5 C35 H35C 109.5
H35A C35 H35C 109.5
H35B C35 H35C 109.5
C41 C36 C37 117.7(4)
C41 C36 P2 123.2(4)
C37 C36 P2 119.2(4)
C38 C37 C36 121.2(4)
C38 C37 H37 119.4
C36 C37 H37 119.4
C37 C38 C39 120.4(4)
C37 C38 H38 119.8
C39 C38 H38 119.8
O6 C39 C40 124.7(4)
O6 C39 C38 115.8(4)
C40 C39 C38 119.5(4)
C41 C40 C39 120.0(5)
C41 C40 H40 120.0
C39 C40 H40 120.0
C40 C41 C36 121.2(5)
C40 C41 H41 119.4
C36 C41 H41 119.4
O6 C42 H42A 109.5
O6 C42 H42B 109.5
H42A C42 H42B 109.5
O6 C42 H42C 109.5
H42A C42 H42C 109.5
H42B C42 H42C 109.5
C48 C43 C44 117.9(4)
C48 C43 P3 124.4(4)
C44 C43 P3 117.7(4)
C45 C44 C43 121.2(5)
C45 C44 H44 119.4
C43 C44 H44 119.4
C44 C45 C46 120.5(5)
C44 C45 H45 119.7
C46 C45 H45 119.7
O7 C46 C47 125.0(4)
O7 C46 C45 115.9(4)
C47 C46 C45 119.1(4)
C46 C47 C48 119.6(5)
C46 C47 H47 120.2
C48 C47 H47 120.2
C43 C48 C47 121.6(4)
C43 C48 H48 119.2
C47 C48 H48 119.2
O7 C49 H49A 109.5
O7 C49 H49B 109.5
H49A C49 H49B 109.5
O7 C49 H49C 109.5
H49A C49 H49C 109.5
H49B C49 H49C 109.5
C55 C50 C51 117.7(4)
C55 C50 P3 119.2(4)
C51 C50 P3 123.0(4)
C52 C51 C50 121.5(5)
C52 C51 H51 119.3
C50 C51 H51 119.3
C51 C52 C53 119.4(5)
C51 C52 H52 120.3
C53 C52 H52 120.3
C54 C53 O8 124.4(5)
C54 C53 C52 120.2(5)
O8 C53 C52 115.4(5)
C53 C54 C55 119.7(5)
C53 C54 H54 120.1
C55 C54 H54 120.1
C50 C55 C54 121.5(5)
C50 C55 H55 119.3
C54 C55 H55 119.3
O8 C56 H56A 109.5
O8 C56 H56B 109.5
H56A C56 H56B 109.5
O8 C56 H56C 109.5
H56A C56 H56C 109.5
H56B C56 H56C 109.5
C62 C57 C58 118.3(5)
C62 C57 P3 120.0(4)
C58 C57 P3 121.7(4)
C59 C58 C57 120.5(5)
C59 C58 H58 119.8
C57 C58 H58 119.8
C58 C59 C60 120.8(5)
C58 C59 H59 119.6
C60 C59 H59 119.6
O9 C60 C59 116.3(5)
O9 C60 C61 123.9(5)
C59 C60 C61 119.8(5)
C60 C61 C62 119.2(5)
C60 C61 H61 120.4
C62 C61 H61 120.4
C57 C62 C61 121.4(5)
C57 C62 H62 119.3
C61 C62 H62 119.3
O9 C63 H63A 109.5
O9 C63 H63B 109.5
H63A C63 H63B 109.5
O9 C63 H63C 109.5
H63A C63 H63C 109.5
H63B C63 H63C 109.5
O10 C64 N1 121.9(14)
O10 C64 H64 119.0
N1 C64 H64 119.0
N1 C65 H65A 109.5
N1 C65 H65B 109.5
H65A C65 H65B 109.5
N1 C65 H65C 109.5
H65A C65 H65C 109.5
H65B C65 H65C 109.5
N1 C66 H66A 109.5
N1 C66 H66B 109.5
H66A C66 H66B 109.5
N1 C66 H66C 109.5
H66A C66 H66C 109.5
H66B C66 H66C 109.5

loop_
_geom_bond_atom_site_label_1
_geom_bond_atom_site_label_2
_geom_bond_distance
W1 S4 2.1426(13)
W1 S1 2.2440(12)
W1 S3 2.2458(12)
W1 S2 2.2560(12)
W1 Cu1 2.6931(7)
W1 Cu3 2.7227(7)
W1 Cu2 2.7398(7)
I1 Cu2 2.7754(7)
I1 Cu1 2.9963(8)
I1 Cu3 3.0308(8)
Cu1 P1 2.2182(14)
Cu1 S1 2.2769(13)
Cu1 S3 2.2856(13)
Cu2 P2 2.2295(13)
Cu2 S2 2.3189(13)
Cu2 S1 2.3389(13)
Cu3 P3 2.2202(14)
Cu3 S3 2.2911(13)
Cu3 S2 2.3013(13)
P1 C1 1.817(5)
P1 C8 1.818(5)
P1 C15 1.820(5)
P2 C22 1.811(5)
P2 C36 1.815(5)
P2 C29 1.821(5)
P3 C43 1.819(5)
P3 C50 1.826(5)
P3 C57 1.827(5)
O1 C4 1.371(6)
O1 C7 1.411(6)
O2 C11 1.375(6)
O2 C14 1.427(8)
O3 C18 1.361(6)
O3 C21 1.436(6)
O4 C25 1.351(6)
O4 C28 1.414(7)
O5 C32 1.365(6)
O5 C35 1.423(7)
O6 C39 1.366(6)
O6 C42 1.430(6)
O7 C46 1.359(6)
O7 C49 1.423(6)
O8 C53 1.383(6)
O8 C56 1.427(6)
O9 C60 1.359(6)
O9 C63 1.422(7)
O10 C64 1.107(12)
N1 C64 1.308(12)
N1 C66 1.421(10)
N1 C65 1.443(10)
C1 C2 1.390(7)
C1 C6 1.395(6)
C2 C3 1.368(7)
C2 H2 0.9500
C3 C4 1.380(7)
C3 H3 0.9500
C4 C5 1.373(7)
C5 C6 1.389(7)
C5 H5 0.9500
C6 H6 0.9500
C7 H7A 0.9800
C7 H7B 0.9800
C7 H7C 0.9800
C8 C13 1.380(7)
C8 C9 1.391(7)
C9 C10 1.380(7)
C9 H9 0.9500
C10 C11 1.377(8)
C10 H10 0.9500
C11 C12 1.378(7)
C12 C13 1.385(7)
C12 H12 0.9500
C13 H13 0.9500
C14 H14A 0.9800
C14 H14B 0.9800
C14 H14C 0.9800
C15 C16 1.379(6)
C15 C20 1.394(7)
C16 C17 1.378(7)
C16 H16 0.9500
C17 C18 1.393(7)
C17 H17 0.9500
C18 C19 1.381(7)
C19 C20 1.375(7)
C19 H19 0.9500
C20 H20 0.9500
C21 H21A 0.9800
C21 H21B 0.9800
C21 H21C 0.9800
C22 C23 1.379(7)
C22 C27 1.392(6)
C23 C24 1.387(7)
C23 H23 0.9500
C24 C25 1.385(7)
C24 H24 0.9500
C25 C26 1.374(7)
C26 C27 1.390(7)
C26 H26 0.9500
C27 H27 0.9500
C28 H28A 0.9800
C28 H28B 0.9800
C28 H28C 0.9800
C29 C34 1.378(7)
C29 C30 1.398(6)
C30 C31 1.371(7)
C30 H30 0.9500
C31 C32 1.392(7)
C31 H31 0.9500
C32 C33 1.374(7)
C33 C34 1.396(7)
C33 H33 0.9500
C34 H34 0.9500
C35 H35A 0.9800
C35 H35B 0.9800
C35 H35C 0.9800
C36 C41 1.394(7)
C36 C37 1.399(6)
C37 C38 1.371(6)
C37 H37 0.9500
C38 C39 1.386(7)
C38 H38 0.9500
C39 C40 1.384(7)
C40 C41 1.384(7)
C40 H40 0.9500
C41 H41 0.9500
C42 H42A 0.9800
C42 H42B 0.9800
C42 H42C 0.9800
C43 C48 1.378(6)
C43 C44 1.389(7)
C44 C45 1.375(7)
C44 H44 0.9500
C45 C46 1.386(7)
C45 H45 0.9500
C46 C47 1.385(7)
C47 C48 1.392(7)
C47 H47 0.9500
C48 H48 0.9500
C49 H49A 0.9800
C49 H49B 0.9800
C49 H49C 0.9800
C50 C55 1.386(6)
C50 C51 1.399(7)
C51 C52 1.374(7)
C51 H51 0.9500
C52 C53 1.397(7)
C52 H52 0.9500
C53 C54 1.371(7)
C54 C55 1.387(7)
C54 H54 0.9500
C55 H55 0.9500
C56 H56A 0.9800
C56 H56B 0.9800
C56 H56C 0.9800
C57 C62 1.385(7)
C57 C58 1.406(7)
C58 C59 1.367(7)
C58 H58 0.9500
C59 C60 1.384(7)
C59 H59 0.9500
C60 C61 1.388(7)
C61 C62 1.390(7)
C61 H61 0.9500
C62 H62 0.9500
C63 H63A 0.9800
C63 H63B 0.9800
C63 H63C 0.9800
C64 H64 0.9500
C65 H65A 0.9800
C65 H65B 0.9800
C65 H65C 0.9800
C66 H66A 0.9800
C66 H66B 0.9800
C66 H66C 0.9800

loop_
_geom_hbond_atom_site_label_D
_geom_hbond_atom_site_label_H
_geom_hbond_atom_site_label_A
_geom_hbond_site_symmetry_A
_geom_hbond_distance_DH
_geom_hbond_distance_HA
_geom_hbond_distance_DA
_geom_hbond_angle_DHA
C64 H64 O10 2_765 0.95 2.62 3.126(13) 113.7
C55 H55 I1 . 0.95 2.96 3.888(5) 164.4
C49 H49B I1 2_775 0.98 3.30 3.864(5) 118.8
C42 H42B S2 2_766 0.98 2.85 3.650(5) 139.2
C38 H38 S4 1_655 0.95 2.88 3.646(5) 138.3
C34 H34 S2 . 0.95 2.96 3.860(5) 158.0
C23 H23 S1 . 0.95 2.88 3.794(5) 161.9
C17 H17 O2 1_655 0.95 2.49 3.437(7) 176.5
C9 H9 O7 2_675 0.95 2.51 3.273(6) 137.3
